data_1523828
loop_
_publ_author_name
'Higgins, J.B.'
'Ross, F.K.'

_publ_section_title
;
 The crystal structure of malayaite: Ca Sn O Si O4
;
_journal_name_full 'Crystal Structure Communications'
_journal_page_first 179
_journal_page_last 182
_journal_volume 6
_journal_year 1977
_chemical_formula_sum 'Ca O5 Si Sn'
_chemical_name_systematic 'Ca Sn (Si O4) O'
_space_group_IT_number 15
_symmetry_space_group_name_Hall '-A 2ya'
_symmetry_space_group_name_H-M 'A 1 2/a 1'
_cell_angle_alpha 90
_cell_angle_beta 113.4
_cell_angle_gamma 90
_cell_formula_units_Z 4
_cell_length_a 7.149
_cell_length_b 8.906
_cell_length_c 6.667
_cell_volume 389.570
_citation_journal_id_ASTM CSCMCS
_cod_data_source_file Higgins_CSCMCS_1977_530.cif
_cod_data_source_block Ca1O5Si1Sn1
_cod_original_cell_volume 389.5696
_cod_original_sg_symbol_Hall '-C 2yc (z,y,-x)'
_cod_original_formula_sum 'Ca1 O5 Si1 Sn1'
_cod_database_code 1523828

loop_
_symmetry_equiv_pos_as_xyz
x,y,z
-x+1/2,y,-z
-x,-y,-z
x-1/2,-y,z
x,y+1/2,z+1/2
-x+1/2,y+1/2,-z+1/2
-x,-y+1/2,-z+1/2
x-1/2,-y+1/2,z+1/2

loop_
_atom_site_label
_atom_site_type_symbol
_atom_site_fract_x
_atom_site_fract_y
_atom_site_fract_z
_atom_site_occupancy
_atom_site_U_iso_or_equiv
Si1 Si+4 0.75 0.6835 0.5 1 0.0
Sn1 Sn+4 0.5 0.5 0 1 0.0
O1 O-2 0.75 0.5867 0 1 0.0
O2 O-2 0.9125 0.5671 0.6755 1 0.0
O3 O-2 0.3724 0.7114 0.8914 1 0.0
Ca1 Ca+2 0.25 0.6617 0.5 1 0.0
